data_2233161
loop_
_publ_author_name
'Sun, Wenwen'
'Qin, Yuyan'
'Hou, Zhe'
'Yao, Yao'
'Zhou, Le'

_publ_section_title
;
 Dihydroallocryptopine
;
_journal_coeditor_code HB6507
_journal_issue 1
_journal_name_full 'Acta Crystallographica Section E'
_journal_page_first o69
_journal_paper_doi 10.1107/S1600536811052172
_journal_volume 68
_journal_year 2012
_chemical_formula_iupac 'C21 H25 N O5'
_chemical_formula_moiety 'C21 H25 N O5'
_chemical_formula_sum 'C21 H25 N O5'
_chemical_formula_weight 371.42
_chemical_name_systematic
;
7,8-dimethoxy-11-methyl-17,19-dioxa-11-
azatetracyclo[12.7.0.0^4,9^.0^16,20^]henicosa-1(21),4,6,8,14,16(20)-hexaen-2-ol
;
_space_group_IT_number 14
_symmetry_cell_setting monoclinic
_symmetry_space_group_name_Hall '-P 2ybc'
_symmetry_space_group_name_H-M 'P 1 21/c 1'
_atom_sites_solution_hydrogens geom
_atom_sites_solution_primary direct
_atom_sites_solution_secondary difmap
_audit_creation_method SHELXL-97
_cell_angle_alpha 90.00
_cell_angle_beta 106.601(2)
_cell_angle_gamma 90.00
_cell_formula_units_Z 4
_cell_length_a 14.2557(19)
_cell_length_b 9.3705(13)
_cell_length_c 15.278(2)
_cell_measurement_reflns_used 3665
_cell_measurement_temperature 296(2)
_cell_measurement_theta_max 22.59
_cell_measurement_theta_min 2.58
_cell_volume 1955.8(5)
_computing_cell_refinement 'SAINT (Bruker, 2004)'
_computing_data_collection 'APEX2 (Bruker, 2004)'
_computing_data_reduction 'SAINT (Bruker, 2004)'
_computing_molecular_graphics 'SHELXTL (Sheldrick, 2008)'
_computing_publication_material 'SHELXTL (Sheldrick, 2008)'
_computing_structure_refinement 'SHELXL97 (Sheldrick, 2008)'
_computing_structure_solution 'SHELXS97 (Sheldrick, 2008)'
_diffrn_ambient_temperature 296(2)
_diffrn_measured_fraction_theta_full 0.998
_diffrn_measured_fraction_theta_max 0.998
_diffrn_measurement_device_type 'Bruker SMART APEX II CCD'
_diffrn_measurement_method 'phi and omega scans'
_diffrn_radiation_monochromator graphite
_diffrn_radiation_source 'fine-focus sealed tube'
_diffrn_radiation_type MoK\a
_diffrn_radiation_wavelength 0.71073
_diffrn_reflns_av_R_equivalents 0.0260
_diffrn_reflns_av_sigmaI/netI 0.0236
_diffrn_reflns_limit_h_max 17
_diffrn_reflns_limit_h_min -17
_diffrn_reflns_limit_k_max 11
_diffrn_reflns_limit_k_min -11
_diffrn_reflns_limit_l_max 18
_diffrn_reflns_limit_l_min -18
_diffrn_reflns_number 14189
_diffrn_reflns_theta_full 25.50
_diffrn_reflns_theta_max 25.50
_diffrn_reflns_theta_min 2.58
_diffrn_standards_decay_% 0
_diffrn_standards_interval_count 0
_diffrn_standards_interval_time 0
_diffrn_standards_number 0
_exptl_absorpt_coefficient_mu 0.090
_exptl_absorpt_correction_T_max 0.9814
_exptl_absorpt_correction_T_min 0.9607
_exptl_absorpt_correction_type multi-scan
_exptl_absorpt_process_details '(SADABS; Sheldrick, 1996)'
_exptl_crystal_colour colourless
_exptl_crystal_density_diffrn 1.261
_exptl_crystal_density_method 'not measured'
_exptl_crystal_description block
_exptl_crystal_F_000 792
_exptl_crystal_size_max 0.45
_exptl_crystal_size_mid 0.24
_exptl_crystal_size_min 0.21
_refine_diff_density_max 0.180
_refine_diff_density_min -0.208
_refine_ls_extinction_method none
_refine_ls_goodness_of_fit_ref 1.020
_refine_ls_hydrogen_treatment constr
_refine_ls_matrix_type full
_refine_ls_number_parameters 248
_refine_ls_number_reflns 3646
_refine_ls_number_restraints 0
_refine_ls_restrained_S_all 1.020
_refine_ls_R_factor_all 0.0569
_refine_ls_R_factor_gt 0.0412
_refine_ls_shift/su_max 0.001
_refine_ls_shift/su_mean 0.000
_refine_ls_structure_factor_coef Fsqd
_refine_ls_weighting_details 'calc w=1/[\s^2^(Fo^2^)+(0.0526P)^2^+0.4075P] where P=(Fo^2^+2Fc^2^)/3'
_refine_ls_weighting_scheme calc
_refine_ls_wR_factor_gt 0.0994
_refine_ls_wR_factor_ref 0.1104
_reflns_number_gt 2766
_reflns_number_total 3646
_reflns_threshold_expression I>2\s(I)
_cod_data_source_file hb6507.cif
_cod_data_source_block I
_cod_original_sg_symbol_H-M 'P 21/c'
_cod_database_code 2233161
_cod_database_fobs_code 2233161

loop_
_symmetry_equiv_pos_as_xyz
'x, y, z'
'-x, y+1/2, -z+1/2'
'-x, -y, -z'
'x, -y-1/2, z-1/2'

loop_
_atom_site_type_symbol
_atom_site_label
_atom_site_fract_x
_atom_site_fract_y
_atom_site_fract_z
_atom_site_U_iso_or_equiv
_atom_site_adp_type
_atom_site_calc_flag
_atom_site_refinement_flags
_atom_site_occupancy
_atom_site_symmetry_multiplicity
C C1 0.27622(11) 0.13752(17) 0.24521(10) 0.0402(4) Uani d . 1 1
C C2 0.32459(11) 0.17612(18) 0.18061(11) 0.0460(4) Uani d . 1 1
H H2 0.2954 0.1612 0.1186 0.055 Uiso calc R 1 1
C C3 0.41532(12) 0.2359(2) 0.21064(13) 0.0528(4) Uani d . 1 1
C C4 0.46009(13) 0.2568(2) 0.30202(14) 0.0592(5) Uani d . 1 1
C C5 0.41615(12) 0.2188(2) 0.36684(13) 0.0588(5) Uani d . 1 1
H H5 0.4478 0.2329 0.4285 0.071 Uiso calc R 1 1
C C6 0.32187(11) 0.15767(19) 0.33900(11) 0.0464(4) Uani d . 1 1
C C7 0.55723(15) 0.3447(3) 0.22467(16) 0.0776(6) Uani d . 1 1
H H7A 0.6186 0.3106 0.2168 0.093 Uiso calc R 1 1
H H7B 0.5539 0.4471 0.2151 0.093 Uiso calc R 1 1
C C8 0.17251(11) 0.08232(16) 0.20842(9) 0.0375(3) Uani d . 1 1
H H8 0.1545 0.0280 0.2560 0.045 Uiso calc R 1 1
C C9 0.10207(11) 0.20855(17) 0.17812(11) 0.0410(4) Uani d . 1 1
H H9A 0.1234 0.2850 0.2221 0.049 Uiso calc R 1 1
H H9B 0.1079 0.2429 0.1200 0.049 Uiso calc R 1 1
C C10 -0.00464(11) 0.17974(16) 0.16778(10) 0.0381(3) Uani d . 1 1
C C11 -0.04578(11) 0.20517(16) 0.23982(10) 0.0381(3) Uani d . 1 1
C C12 0.01951(11) 0.25595(18) 0.33146(11) 0.0444(4) Uani d . 1 1
H H12A 0.0477 0.3479 0.3243 0.053 Uiso calc R 1 1
H H12B -0.0189 0.2670 0.3742 0.053 Uiso calc R 1 1
C C13 0.19042(11) 0.2073(2) 0.42234(11) 0.0507(4) Uani d . 1 1
H H13A 0.1902 0.2099 0.4857 0.061 Uiso calc R 1 1
H H13B 0.1988 0.3042 0.4035 0.061 Uiso calc R 1 1
C C14 0.27663(12) 0.1155(2) 0.41377(11) 0.0530(5) Uani d . 1 1
H H14A 0.3274 0.1183 0.4717 0.064 Uiso calc R 1 1
H H14B 0.2544 0.0174 0.4034 0.064 Uiso calc R 1 1
C C15 0.06335(14) 0.0326(2) 0.40923(13) 0.0650(5) Uani d . 1 1
H H15A 0.1137 -0.0388 0.4255 0.098 Uiso calc R 1 1
H H15B 0.0059 -0.0073 0.3672 0.098 Uiso calc R 1 1
H H15C 0.0478 0.0646 0.4631 0.098 Uiso calc R 1 1
C C16 -0.14540(11) 0.18373(17) 0.22552(10) 0.0410(4) Uani d . 1 1
C C17 -0.20575(11) 0.13956(18) 0.14017(11) 0.0452(4) Uani d . 1 1
C C18 -0.16472(12) 0.11260(18) 0.07058(11) 0.0463(4) Uani d . 1 1
H H18 -0.2036 0.0809 0.0142 0.056 Uiso calc R 1 1
C C19 -0.06541(12) 0.13279(17) 0.08482(10) 0.0430(4) Uani d . 1 1
H H19 -0.0385 0.1143 0.0372 0.052 Uiso calc R 1 1
C C20 -0.22408(15) 0.0958(2) 0.33403(14) 0.0674(5) Uani d . 1 1
H H20A -0.2690 0.0419 0.2868 0.101 Uiso calc R 1 1
H H20B -0.2569 0.1293 0.3769 0.101 Uiso calc R 1 1
H H20C -0.1700 0.0361 0.3650 0.101 Uiso calc R 1 1
C C21 -0.36808(14) 0.0889(3) 0.04815(15) 0.0854(7) Uani d . 1 1
H H21A -0.3646 0.1587 0.0032 0.128 Uiso calc R 1 1
H H21B -0.4337 0.0846 0.0529 0.128 Uiso calc R 1 1
H H21C -0.3498 -0.0028 0.0303 0.128 Uiso calc R 1 1
N N1 0.09746(9) 0.15187(14) 0.36674(8) 0.0403(3) Uani d . 1 1
O O1 0.55278(10) 0.3128(2) 0.31403(11) 0.0870(5) Uani d . 1 1
O O2 0.47711(10) 0.27719(17) 0.16005(10) 0.0764(4) Uani d . 1 1
O O3 0.16204(8) -0.00602(12) 0.12969(7) 0.0458(3) Uani d . 1 1
H H3 0.1735 -0.0892 0.1458 0.069 Uiso calc R 1 1
O O4 -0.30345(8) 0.12764(16) 0.13363(8) 0.0642(4) Uani d . 1 1
O O5 -0.18857(8) 0.21548(12) 0.29420(7) 0.0497(3) Uani d . 1 1

loop_
_atom_site_aniso_label
_atom_site_aniso_U_11
_atom_site_aniso_U_22
_atom_site_aniso_U_33
_atom_site_aniso_U_12
_atom_site_aniso_U_13
_atom_site_aniso_U_23
C1 0.0378(8) 0.0418(9) 0.0418(9) 0.0010(7) 0.0127(7) -0.0015(7)
C2 0.0419(9) 0.0530(10) 0.0431(9) 0.0002(7) 0.0121(7) 0.0017(7)
C3 0.0446(10) 0.0587(11) 0.0594(11) -0.0037(8) 0.0216(8) 0.0003(9)
C4 0.0407(9) 0.0668(12) 0.0694(12) -0.0113(9) 0.0147(9) -0.0111(10)
C5 0.0432(10) 0.0793(14) 0.0511(10) -0.0077(9) 0.0089(8) -0.0145(9)
C6 0.0395(9) 0.0553(10) 0.0428(9) 0.0013(7) 0.0091(7) -0.0051(8)
C7 0.0530(12) 0.0853(16) 0.0995(17) -0.0185(11) 0.0298(12) -0.0081(13)
C8 0.0417(8) 0.0422(9) 0.0301(7) -0.0026(7) 0.0125(6) -0.0025(6)
C9 0.0429(9) 0.0425(9) 0.0389(8) -0.0011(7) 0.0140(7) 0.0029(7)
C10 0.0408(8) 0.0357(8) 0.0375(8) 0.0027(6) 0.0111(6) 0.0027(6)
C11 0.0407(8) 0.0346(8) 0.0381(8) 0.0007(6) 0.0095(7) -0.0015(6)
C12 0.0430(9) 0.0473(9) 0.0436(9) -0.0029(7) 0.0136(7) -0.0117(7)
C13 0.0456(9) 0.0690(12) 0.0369(8) -0.0084(8) 0.0108(7) -0.0137(8)
C14 0.0440(9) 0.0768(13) 0.0347(8) -0.0011(9) 0.0057(7) -0.0011(8)
C15 0.0613(11) 0.0714(13) 0.0612(12) -0.0116(10) 0.0156(9) 0.0148(10)
C16 0.0408(8) 0.0424(9) 0.0413(9) 0.0025(7) 0.0142(7) -0.0021(7)
C17 0.0376(9) 0.0493(10) 0.0456(9) 0.0016(7) 0.0069(7) -0.0019(7)
C18 0.0458(9) 0.0531(10) 0.0350(8) 0.0012(8) 0.0036(7) -0.0040(7)
C19 0.0478(9) 0.0462(9) 0.0357(8) 0.0048(7) 0.0130(7) 0.0005(7)
C20 0.0694(13) 0.0749(14) 0.0672(12) -0.0005(11) 0.0347(10) 0.0095(10)
C21 0.0436(11) 0.128(2) 0.0719(14) -0.0027(12) -0.0039(10) -0.0165(14)
N1 0.0398(7) 0.0478(8) 0.0326(6) -0.0057(6) 0.0095(5) -0.0040(6)
O1 0.0522(8) 0.1244(14) 0.0852(11) -0.0369(9) 0.0208(7) -0.0178(10)
O2 0.0563(8) 0.1040(12) 0.0760(9) -0.0229(8) 0.0303(7) 0.0018(8)
O3 0.0541(7) 0.0482(7) 0.0363(6) -0.0031(6) 0.0150(5) -0.0074(5)
O4 0.0363(6) 0.0958(10) 0.0561(7) -0.0040(6) 0.0062(5) -0.0098(7)
O5 0.0496(7) 0.0551(7) 0.0499(7) -0.0007(5) 0.0229(5) -0.0060(5)

loop_
_atom_type_symbol
_atom_type_description
_atom_type_scat_dispersion_real
_atom_type_scat_dispersion_imag
_atom_type_scat_source
C C 0.0033 0.0016 'International Tables Vol C Tables 4.2.6.8 and 6.1.1.4'
H H 0.0000 0.0000 'International Tables Vol C Tables 4.2.6.8 and 6.1.1.4'
N N 0.0061 0.0033 'International Tables Vol C Tables 4.2.6.8 and 6.1.1.4'
O O 0.0106 0.0060 'International Tables Vol C Tables 4.2.6.8 and 6.1.1.4'

loop_
_geom_angle_atom_site_label_1
_geom_angle_atom_site_label_2
_geom_angle_atom_site_label_3
_geom_angle
C2 C1 C6 120.30(14)
C2 C1 C8 116.79(13)
C6 C1 C8 122.82(13)
C3 C2 C1 118.61(15)
C3 C2 H2 120.7
C1 C2 H2 120.7
C2 C3 C4 121.44(16)
C2 C3 O2 128.43(17)
C4 C3 O2 110.06(15)
C5 C4 C3 121.68(16)
C5 C4 O1 128.52(18)
C3 C4 O1 109.74(17)
C4 C5 C6 118.93(16)
C4 C5 H5 120.5
C6 C5 H5 120.5
C1 C6 C5 119.03(15)
C1 C6 C14 124.04(14)
C5 C6 C14 116.92(14)
O1 C7 O2 109.03(15)
O1 C7 H7A 109.9
O2 C7 H7A 109.9
O1 C7 H7B 109.9
O2 C7 H7B 109.9
H7A C7 H7B 108.3
O3 C8 C1 111.43(12)
O3 C8 C9 106.85(12)
C1 C8 C9 109.50(13)
O3 C8 H8 109.7
C1 C8 H8 109.7
C9 C8 H8 109.7
C10 C9 C8 116.55(13)
C10 C9 H9A 108.2
C8 C9 H9A 108.2
C10 C9 H9B 108.2
C8 C9 H9B 108.2
H9A C9 H9B 107.3
C19 C10 C11 118.51(14)
C19 C10 C9 120.04(13)
C11 C10 C9 121.40(13)
C16 C11 C10 119.24(13)
C16 C11 C12 121.34(13)
C10 C11 C12 119.42(13)
N1 C12 C11 109.40(12)
N1 C12 H12A 109.8
C11 C12 H12A 109.8
N1 C12 H12B 109.8
C11 C12 H12B 109.8
H12A C12 H12B 108.2
N1 C13 C14 111.64(14)
N1 C13 H13A 109.3
C14 C13 H13A 109.3
N1 C13 H13B 109.3
C14 C13 H13B 109.3
H13A C13 H13B 108.0
C6 C14 C13 116.17(15)
C6 C14 H14A 108.2
C13 C14 H14A 108.2
C6 C14 H14B 108.2
C13 C14 H14B 108.2
H14A C14 H14B 107.4
N1 C15 H15A 109.5
N1 C15 H15B 109.5
H15A C15 H15B 109.5
N1 C15 H15C 109.5
H15A C15 H15C 109.5
H15B C15 H15C 109.5
C11 C16 O5 120.21(13)
C11 C16 C17 121.11(14)
O5 C16 C17 118.53(13)
O4 C17 C18 125.15(14)
O4 C17 C16 115.57(14)
C18 C17 C16 119.28(14)
C17 C18 C19 119.72(14)
C17 C18 H18 120.1
C19 C18 H18 120.1
C18 C19 C10 122.10(14)
C18 C19 H19 118.9
C10 C19 H19 118.9
O5 C20 H20A 109.5
O5 C20 H20B 109.5
H20A C20 H20B 109.5
O5 C20 H20C 109.5
H20A C20 H20C 109.5
H20B C20 H20C 109.5
O4 C21 H21A 109.5
O4 C21 H21B 109.5
H21A C21 H21B 109.5
O4 C21 H21C 109.5
H21A C21 H21C 109.5
H21B C21 H21C 109.5
C15 N1 C13 112.48(14)
C15 N1 C12 111.35(14)
C13 N1 C12 116.64(13)
C4 O1 C7 104.83(15)
C3 O2 C7 104.43(15)
C8 O3 H3 109.5
C17 O4 C21 117.92(14)
C16 O5 C20 115.97(13)

loop_
_geom_bond_atom_site_label_1
_geom_bond_atom_site_label_2
_geom_bond_distance
C1 C2 1.403(2)
C1 C6 1.407(2)
C1 C8 1.515(2)
C2 C3 1.363(2)
C2 H2 0.9300
C3 C4 1.373(3)
C3 O2 1.383(2)
C4 C5 1.362(3)
C4 O1 1.384(2)
C5 C6 1.410(2)
C5 H5 0.9300
C6 C14 1.516(2)
C7 O1 1.417(3)
C7 O2 1.427(2)
C7 H7A 0.9700
C7 H7B 0.9700
C8 O3 1.4323(17)
C8 C9 1.535(2)
C8 H8 0.9800
C9 C10 1.508(2)
C9 H9A 0.9700
C9 H9B 0.9700
C10 C19 1.387(2)
C10 C11 1.407(2)
C11 C16 1.388(2)
C11 C12 1.519(2)
C12 N1 1.461(2)
C12 H12A 0.9700
C12 H12B 0.9700
C13 N1 1.4506(19)
C13 C14 1.536(2)
C13 H13A 0.9700
C13 H13B 0.9700
C14 H14A 0.9700
C14 H14B 0.9700
C15 N1 1.445(2)
C15 H15A 0.9600
C15 H15B 0.9600
C15 H15C 0.9600
C16 O5 1.3920(18)
C16 C17 1.404(2)
C17 O4 1.3720(19)
C17 C18 1.375(2)
C18 C19 1.383(2)
C18 H18 0.9300
C19 H19 0.9300
C20 O5 1.435(2)
C20 H20A 0.9600
C20 H20B 0.9600
C20 H20C 0.9600
C21 O4 1.414(2)
C21 H21A 0.9600
C21 H21B 0.9600
C21 H21C 0.9600
O3 H3 0.8200

loop_
_geom_hbond_atom_site_label_D
_geom_hbond_atom_site_label_H
_geom_hbond_atom_site_label_A
_geom_hbond_site_symmetry_A
_geom_hbond_distance_DH
_geom_hbond_distance_HA
_geom_hbond_distance_DA
_geom_hbond_angle_DHA
O3 H3 O5 2_545 0.82 2.03 2.8380(16) 168
C7 H7A O4 1_655 0.97 2.57 3.405(3) 144
C18 H18 O3 3_555 0.93 2.53 3.229(2) 132
C7 H7B Cg2 2_655 0.97 2.57 3.464(3) 153

loop_
_geom_torsion_atom_site_label_1
_geom_torsion_atom_site_label_2
_geom_torsion_atom_site_label_3
_geom_torsion_atom_site_label_4
_geom_torsion
C6 C1 C2 C3 -1.3(2)
C8 C1 C2 C3 175.33(15)
C1 C2 C3 C4 0.9(3)
C1 C2 C3 O2 177.59(17)
C2 C3 C4 C5 0.1(3)
O2 C3 C4 C5 -177.16(18)
C2 C3 C4 O1 177.33(17)
O2 C3 C4 O1 0.1(2)
C3 C4 C5 C6 -0.6(3)
O1 C4 C5 C6 -177.3(2)
C2 C1 C6 C5 0.8(3)
C8 C1 C6 C5 -175.64(15)
C2 C1 C6 C14 -178.21(16)
C8 C1 C6 C14 5.3(3)
C4 C5 C6 C1 0.2(3)
C4 C5 C6 C14 179.25(17)
C2 C1 C8 O3 38.31(19)
C6 C1 C8 O3 -145.11(15)
C2 C1 C8 C9 -79.68(17)
C6 C1 C8 C9 96.90(17)
O3 C8 C9 C10 77.80(16)
C1 C8 C9 C10 -161.39(13)
C8 C9 C10 C19 -89.37(18)
C8 C9 C10 C11 93.35(17)
C19 C10 C11 C16 -0.5(2)
C9 C10 C11 C16 176.82(14)
C19 C10 C11 C12 179.70(14)
C9 C10 C11 C12 -3.0(2)
C16 C11 C12 N1 121.81(15)
C10 C11 C12 N1 -58.39(19)
C1 C6 C14 C13 -71.7(2)
C5 C6 C14 C13 109.25(18)
N1 C13 C14 C6 90.26(18)
C10 C11 C16 O5 -176.56(13)
C12 C11 C16 O5 3.2(2)
C10 C11 C16 C17 -1.1(2)
C12 C11 C16 C17 178.70(15)
C11 C16 C17 O4 -177.48(14)
O5 C16 C17 O4 -1.9(2)
C11 C16 C17 C18 2.2(2)
O5 C16 C17 C18 177.73(14)
O4 C17 C18 C19 177.98(16)
C16 C17 C18 C19 -1.7(2)
C17 C18 C19 C10 0.1(3)
C11 C10 C19 C18 1.0(2)
C9 C10 C19 C18 -176.33(15)
C14 C13 N1 C15 79.54(18)
C14 C13 N1 C12 -150.04(14)
C11 C12 N1 C15 -80.48(17)
C11 C12 N1 C13 148.58(13)
C5 C4 O1 C7 -174.7(2)
C3 C4 O1 C7 8.3(2)
O2 C7 O1 C4 -13.5(2)
C2 C3 O2 C7 174.7(2)
C4 C3 O2 C7 -8.3(2)
O1 C7 O2 C3 13.6(2)
C18 C17 O4 C21 -2.1(3)
C16 C17 O4 C21 177.58(18)
C11 C16 O5 C20 -112.30(17)
C17 C16 O5 C20 72.12(19)

loop_
_cod_related_entry_id
_cod_related_entry_database
_cod_related_entry_code
1 ChemSpider 568465
